data_7155968
loop_
_publ_author_name
'Chiu, Din-Chi'
'Lin, Tzu-Chen'
'Huang, Wen-I'
'Cheng, Ting-Jen R.'
'Tsai, Keng-Chang'
'Fang, Jim-Min'

_publ_section_title
;
 Peramivir analogues bearing hydrophilic side chains exhibit higher
 activities against H275Y mutant than wild-type influenza virus
;
_journal_name_full 'Organic &amp; Biomolecular Chemistry'
_journal_paper_doi 10.1039/C7OB02374J
_journal_year 2017
_chemical_formula_sum 'C25 H32 N2 O7'
_chemical_formula_weight 472.53
_chemical_name_systematic
; 
 ? 
;
_space_group_IT_number 1
_symmetry_cell_setting triclinic
_symmetry_space_group_name_Hall 'P 1'
_symmetry_space_group_name_H-M 'P 1'
_atom_sites_solution_hydrogens geom
_atom_sites_solution_primary direct
_atom_sites_solution_secondary difmap
_audit_creation_method SHELXL-97
_audit_update_record
;
2017-08-22 deposited with the CCDC.
2017-11-09 downloaded from the CCDC.
;
_cell_angle_alpha 89.902(3)
_cell_angle_beta 75.421(3)
_cell_angle_gamma 76.398(4)
_cell_formula_units_Z 1
_cell_length_a 6.0765(2)
_cell_length_b 9.6451(4)
_cell_length_c 11.0698(4)
_cell_measurement_reflns_used 6783
_cell_measurement_temperature 150(2)
_cell_measurement_theta_max 77.3320
_cell_measurement_theta_min 4.0990
_cell_volume 609.14(4)
_computing_cell_refinement 'CrysAlisPro 1.171.38.41 (Rigaku OD, 2015)'
_computing_data_collection 'CrysAlisPro 1.171.38.41 (Rigaku OD, 2015)'
_computing_data_reduction 'CrysAlisPro 1.171.38.41 (Rigaku OD, 2015)'
_computing_molecular_graphics SHELXTL
_computing_publication_material SHELXTL
_computing_structure_refinement 'SHELXL-97 (Sheldrick, 1997)'
_computing_structure_solution 'SHELXS-97 (Sheldrick, 1990)'
_diffrn_ambient_temperature 150(2)
_diffrn_detector_area_resol_mean 10.2496
_diffrn_measured_fraction_theta_full 1.000
_diffrn_measured_fraction_theta_max 1.000
_diffrn_measurement_device_type 'Xcalibur, Atlas, Gemini'
_diffrn_radiation_monochromator graphite
_diffrn_radiation_source 'fine-focus sealed tube'
_diffrn_radiation_type CuK\a
_diffrn_radiation_wavelength 1.54178
_diffrn_reflns_av_R_equivalents 0.0271
_diffrn_reflns_av_sigmaI/netI 0.0297
_diffrn_reflns_limit_h_max 7
_diffrn_reflns_limit_h_min -7
_diffrn_reflns_limit_k_max 11
_diffrn_reflns_limit_k_min -9
_diffrn_reflns_limit_l_max 13
_diffrn_reflns_limit_l_min -13
_diffrn_reflns_number 9105
_diffrn_reflns_theta_full 67.97
_diffrn_reflns_theta_max 67.97
_diffrn_reflns_theta_min 4.13
_exptl_absorpt_coefficient_mu 0.779
_exptl_absorpt_correction_T_max 1.00000
_exptl_absorpt_correction_T_min 0.75261
_exptl_absorpt_correction_type multi-scan
_exptl_absorpt_process_details
; 
CrysAlisPro 1.171.38.41 (Rigaku Oxford Diffraction, 2015) 
Empirical absorption correction using spherical harmonics, 
 implemented in SCALE3 ABSPACK scaling algorithm. 
;
_exptl_crystal_density_diffrn 1.288
_exptl_crystal_density_method 'not measured'
_exptl_crystal_F_000 252
_exptl_crystal_size_max 0.20
_exptl_crystal_size_mid 0.15
_exptl_crystal_size_min 0.10
_refine_diff_density_max 0.180
_refine_diff_density_min -0.193
_refine_diff_density_rms 0.036
_refine_ls_abs_structure_details 'Flack H D (1983), Acta Cryst. A39, 876-881'
_refine_ls_abs_structure_Flack -0.04(13)
_refine_ls_extinction_method none
_refine_ls_goodness_of_fit_ref 1.032
_refine_ls_hydrogen_treatment mixed
_refine_ls_matrix_type full
_refine_ls_number_parameters 307
_refine_ls_number_reflns 4153
_refine_ls_number_restraints 3
_refine_ls_restrained_S_all 1.031
_refine_ls_R_factor_all 0.0361
_refine_ls_R_factor_gt 0.0342
_refine_ls_shift/su_max 0.000
_refine_ls_shift/su_mean 0.000
_refine_ls_structure_factor_coef Fsqd
_refine_ls_weighting_details 'calc w=1/[\s^2^(Fo^2^)+(0.0653P)^2^+0.0327P] where P=(Fo^2^+2Fc^2^)/3'
_refine_ls_weighting_scheme calc
_refine_ls_wR_factor_gt 0.0903
_refine_ls_wR_factor_ref 0.0932
_reflns_number_gt 4009
_reflns_number_total 4153
_reflns_threshold_expression >2sigma(I)
_cod_data_source_file c7ob02374j2.cif
_cod_data_source_block ic18367
_cod_depositor_comments
;
The following automatic conversions were performed:

'_symmetry_cell_setting' value 'Triclinic' changed to 'triclinic'
according to
/home/data/users/saulius/crontab/automatic-downloads/rss-feeds/RSC/lib/dictionaries/cif_core.dic
dictionary named 'cif_core.dic' version 2.4.2 from 2011-04-26.

Automatic conversion script
Id: cif_fix_values 4973 2017-02-22 13:04:09Z antanas 
;
_cod_original_sg_symbol_H-M P1
_cod_database_code 7155968

loop_
_symmetry_equiv_pos_as_xyz
'x, y, z'

loop_
_atom_site_label
_atom_site_type_symbol
_atom_site_fract_x
_atom_site_fract_y
_atom_site_fract_z
_atom_site_U_iso_or_equiv
_atom_site_adp_type
_atom_site_occupancy
_atom_site_symmetry_multiplicity
_atom_site_calc_flag
_atom_site_refinement_flags
O1 O 0.6080(2) 1.36657(13) 0.13750(13) 0.0309(3) Uani 1 1 d .
O2 O 0.4262(2) 0.99804(14) -0.04859(13) 0.0315(3) Uani 1 1 d .
O3 O 0.6838(2) 0.68890(14) 0.21727(11) 0.0265(3) Uani 1 1 d .
O4 O 1.0241(2) 0.62321(17) -0.10253(13) 0.0408(4) Uani 1 1 d .
O5 O 1.1292(2) 0.39562(14) -0.05043(12) 0.0334(3) Uani 1 1 d .
O6 O 1.0157(2) 1.02055(15) 0.28128(13) 0.0360(3) Uani 1 1 d .
O7 O 0.8620(2) 1.25957(14) 0.30602(12) 0.0326(3) Uani 1 1 d .
N1 N 0.8490(2) 1.13746(16) 0.13706(14) 0.0261(3) Uani 1 1 d .
N2 N 0.5018(3) 0.84852(17) -0.03451(15) 0.0297(3) Uani 1 1 d .
C1 C 0.6478(3) 1.1722(2) -0.01632(16) 0.0263(3) Uani 1 1 d .
H1A H 0.5938 1.2366 -0.0795 0.032 Uiso 1 1 calc R
C2 C 0.4842(3) 1.07781(19) 0.04495(16) 0.0251(3) Uani 1 1 d .
H2A H 0.3413 1.1336 0.1073 0.030 Uiso 1 1 calc R
C3 C 0.6395(3) 0.96386(18) 0.10619(15) 0.0230(3) Uani 1 1 d .
H3A H 0.5799 0.9693 0.1993 0.028 Uiso 1 1 calc R
C4 C 0.8800(3) 1.00336(18) 0.06343(16) 0.0254(4) Uani 1 1 d .
H4A H 1.0197 0.9257 0.0667 0.031 Uiso 1 1 calc R
C5 C 0.8801(3) 1.0606(2) -0.06545(17) 0.0297(4) Uani 1 1 d .
H5A H 0.8714 0.9884 -0.1264 0.036 Uiso 1 1 calc R
H5B H 1.0138 1.1035 -0.1003 0.036 Uiso 1 1 calc R
C6 C 0.6191(3) 0.82967(19) 0.04668(15) 0.0233(3) Uani 1 1 d .
C7 C 0.7174(3) 0.68279(19) 0.08578(15) 0.0247(3) Uani 1 1 d .
H7A H 0.6364 0.6128 0.0608 0.030 Uiso 1 1 calc R
C8 C 0.9823(3) 0.6320(2) 0.02965(16) 0.0271(4) Uani 1 1 d .
H8A H 1.0644 0.7006 0.0559 0.032 Uiso 1 1 calc R
C9 C 1.0856(3) 0.4804(2) 0.06259(16) 0.0278(4) Uani 1 1 d .
H9A H 1.2326 0.4753 0.0875 0.033 Uiso 1 1 calc R
H9B H 0.9729 0.4486 0.1315 0.033 Uiso 1 1 calc R
C10 C 1.1757(3) 0.4871(2) -0.14920(17) 0.0322(4) Uani 1 1 d .
C11 C 1.4284(3) 0.4982(2) -0.18353(19) 0.0370(4) Uani 1 1 d .
H11A H 1.4657 0.5332 -0.1098 0.056 Uiso 1 1 calc R
H11B H 1.4509 0.5648 -0.2499 0.056 Uiso 1 1 calc R
H11C H 1.5322 0.4038 -0.2130 0.056 Uiso 1 1 calc R
C12 C 1.1071(5) 0.4336(4) -0.2593(2) 0.0574(7) Uani 1 1 d .
H12A H 0.9434 0.4273 -0.2331 0.086 Uiso 1 1 calc R
H12B H 1.2083 0.3389 -0.2900 0.086 Uiso 1 1 calc R
H12C H 1.1251 0.5000 -0.3261 0.086 Uiso 1 1 calc R
C13 C 0.4453(3) 0.7056(2) 0.28439(16) 0.0284(4) Uani 1 1 d .
H13A H 0.4027 0.6127 0.2842 0.034 Uiso 1 1 calc R
H13B H 0.3424 0.7740 0.2433 0.034 Uiso 1 1 calc R
C14 C 0.4101(3) 0.7603(2) 0.41758(16) 0.0279(4) Uani 1 1 d .
C15 C 0.5714(3) 0.8209(2) 0.45264(18) 0.0339(4) Uani 1 1 d .
H15A H 0.7093 0.8290 0.3923 0.041 Uiso 1 1 calc R
C16 C 0.2072(3) 0.7512(2) 0.50639(19) 0.0360(4) Uani 1 1 d .
H16A H 0.0945 0.7111 0.4828 0.043 Uiso 1 1 calc R
C17 C 0.5316(4) 0.8702(3) 0.5766(2) 0.0407(5) Uani 1 1 d .
H17A H 0.6427 0.9116 0.6005 0.049 Uiso 1 1 calc R
C18 C 0.1688(4) 0.8006(3) 0.62973(19) 0.0435(5) Uani 1 1 d .
H18A H 0.0299 0.7941 0.6900 0.052 Uiso 1 1 calc R
C19 C 0.3307(4) 0.8588(3) 0.66495(18) 0.0432(5) Uani 1 1 d .
H19A H 0.3050 0.8912 0.7495 0.052 Uiso 1 1 calc R
C20 C 0.6934(3) 1.24616(19) 0.09385(16) 0.0253(3) Uani 1 1 d .
C21 C 0.9170(3) 1.13133(19) 0.24916(16) 0.0259(3) Uani 1 1 d .
C22 C 0.9299(3) 1.2804(2) 0.42360(17) 0.0322(4) Uani 1 1 d .
C23 C 0.8249(4) 1.1915(3) 0.5236(2) 0.0456(5) Uani 1 1 d .
H23A H 0.8992 1.0900 0.5007 0.068 Uiso 1 1 calc R
H23B H 0.6562 1.2088 0.5317 0.068 Uiso 1 1 calc R
H23C H 0.8512 1.2176 0.6034 0.068 Uiso 1 1 calc R
C24 C 1.1956(4) 1.2472(3) 0.3954(2) 0.0502(6) Uani 1 1 d .
H24A H 1.2604 1.1445 0.3750 0.075 Uiso 1 1 calc R
H24B H 1.2412 1.2755 0.4687 0.075 Uiso 1 1 calc R
H24C H 1.2564 1.3002 0.3241 0.075 Uiso 1 1 calc R
C25 C 0.8194(5) 1.4388(3) 0.4562(2) 0.0470(5) Uani 1 1 d .
H25A H 0.6485 1.4560 0.4745 0.070 Uiso 1 1 calc R
H25B H 0.8759 1.4937 0.3854 0.070 Uiso 1 1 calc R
H25C H 0.8627 1.4688 0.5298 0.070 Uiso 1 1 calc R

loop_
_atom_site_aniso_label
_atom_site_aniso_U_11
_atom_site_aniso_U_22
_atom_site_aniso_U_33
_atom_site_aniso_U_23
_atom_site_aniso_U_13
_atom_site_aniso_U_12
O1 0.0309(6) 0.0190(7) 0.0431(7) 0.0000(5) -0.0126(5) -0.0034(5)
O2 0.0314(6) 0.0246(7) 0.0428(7) 0.0028(5) -0.0206(5) -0.0032(5)
O3 0.0255(6) 0.0275(7) 0.0244(6) -0.0004(5) -0.0060(5) -0.0032(5)
O4 0.0386(7) 0.0415(9) 0.0282(6) 0.0064(6) -0.0012(5) 0.0094(6)
O5 0.0361(7) 0.0268(7) 0.0336(6) -0.0045(5) -0.0036(5) -0.0061(5)
O6 0.0416(7) 0.0267(7) 0.0394(7) 0.0009(6) -0.0181(6) 0.0002(6)
O7 0.0434(7) 0.0242(7) 0.0338(6) 0.0005(5) -0.0186(6) -0.0057(5)
N1 0.0243(6) 0.0211(8) 0.0346(8) -0.0019(6) -0.0123(6) -0.0037(5)
N2 0.0279(7) 0.0262(8) 0.0368(8) -0.0003(6) -0.0126(6) -0.0050(6)
C1 0.0273(8) 0.0249(9) 0.0282(8) 0.0043(6) -0.0097(6) -0.0064(7)
C2 0.0205(7) 0.0233(9) 0.0312(8) 0.0001(7) -0.0088(6) -0.0023(6)
C3 0.0221(7) 0.0212(8) 0.0238(7) -0.0008(6) -0.0060(6) -0.0014(6)
C4 0.0227(7) 0.0199(9) 0.0326(8) -0.0030(7) -0.0087(6) -0.0014(6)
C5 0.0260(8) 0.0306(10) 0.0309(8) -0.0002(7) -0.0048(6) -0.0063(7)
C6 0.0190(7) 0.0239(9) 0.0245(7) -0.0030(6) -0.0023(6) -0.0040(6)
C7 0.0265(8) 0.0217(9) 0.0255(8) -0.0024(6) -0.0078(6) -0.0039(6)
C8 0.0260(8) 0.0242(9) 0.0279(8) 0.0027(7) -0.0045(6) -0.0028(7)
C9 0.0255(8) 0.0251(9) 0.0294(8) -0.0019(7) -0.0062(6) -0.0008(7)
C10 0.0284(8) 0.0366(11) 0.0277(8) -0.0011(7) -0.0053(7) -0.0021(7)
C11 0.0308(9) 0.0393(11) 0.0353(9) 0.0032(8) -0.0034(7) -0.0029(8)
C12 0.0517(13) 0.090(2) 0.0335(10) -0.0084(12) -0.0094(9) -0.0238(14)
C13 0.0291(8) 0.0281(9) 0.0267(8) -0.0015(7) -0.0041(7) -0.0075(7)
C14 0.0313(8) 0.0216(9) 0.0259(8) 0.0014(6) -0.0060(6) 0.0018(6)
C15 0.0364(9) 0.0339(11) 0.0299(9) -0.0003(8) -0.0065(7) -0.0077(8)
C16 0.0327(9) 0.0406(12) 0.0314(9) 0.0040(8) -0.0050(7) -0.0062(8)
C17 0.0430(10) 0.0415(12) 0.0373(10) -0.0044(9) -0.0149(8) -0.0049(9)
C18 0.0389(10) 0.0525(14) 0.0296(9) 0.0031(9) -0.0007(8) -0.0016(9)
C19 0.0465(11) 0.0483(13) 0.0254(9) -0.0075(8) -0.0084(8) 0.0059(9)
C20 0.0215(7) 0.0242(9) 0.0304(8) 0.0048(7) -0.0065(6) -0.0062(6)
C21 0.0234(7) 0.0233(9) 0.0312(8) 0.0024(7) -0.0079(6) -0.0057(7)
C22 0.0369(10) 0.0324(11) 0.0280(8) -0.0018(7) -0.0123(7) -0.0056(8)
C23 0.0518(12) 0.0454(13) 0.0352(10) 0.0027(9) -0.0056(9) -0.0097(10)
C24 0.0392(11) 0.0733(17) 0.0403(11) -0.0151(11) -0.0122(9) -0.0157(11)
C25 0.0733(15) 0.0309(11) 0.0406(11) -0.0040(9) -0.0261(10) -0.0079(10)

loop_
_atom_type_symbol
_atom_type_description
_atom_type_scat_dispersion_real
_atom_type_scat_dispersion_imag
_atom_type_scat_source
C C 0.0181 0.0091 'International Tables Vol C Tables 4.2.6.8 and 6.1.1.4'
H H 0.0000 0.0000 'International Tables Vol C Tables 4.2.6.8 and 6.1.1.4'
N N 0.0311 0.0180 'International Tables Vol C Tables 4.2.6.8 and 6.1.1.4'
O O 0.0492 0.0322 'International Tables Vol C Tables 4.2.6.8 and 6.1.1.4'

loop_
_geom_angle_atom_site_label_1
_geom_angle_atom_site_label_2
_geom_angle_atom_site_label_3
_geom_angle
N2 O2 C2 109.52(12)
C7 O3 C13 113.07(12)
C8 O4 C10 108.31(14)
C10 O5 C9 106.05(14)
C21 O7 C22 120.39(14)
C21 N1 C20 130.27(15)
C21 N1 C4 119.35(14)
C20 N1 C4 107.88(14)
C6 N2 O2 109.27(14)
C20 C1 C5 101.85(14)
C20 C1 C2 104.35(13)
C5 C1 C2 101.39(14)
O2 C2 C1 111.15(14)
O2 C2 C3 104.83(13)
C1 C2 C3 103.78(13)
C6 C3 C2 100.58(13)
C6 C3 C4 116.68(13)
C2 C3 C4 101.63(13)
N1 C4 C5 100.41(14)
N1 C4 C3 104.65(13)
C5 C4 C3 103.39(13)
C4 C5 C1 93.40(13)
N2 C6 C3 115.06(15)
N2 C6 C7 122.16(16)
C3 C6 C7 122.68(14)
O3 C7 C6 108.91(13)
O3 C7 C8 105.95(12)
C6 C7 C8 111.95(14)
O4 C8 C7 107.88(13)
O4 C8 C9 104.74(14)
C7 C8 C9 113.21(14)
O5 C9 C8 103.85(13)
O5 C10 O4 104.84(14)
O5 C10 C12 108.11(19)
O4 C10 C12 109.36(18)
O5 C10 C11 112.40(16)
O4 C10 C11 109.79(17)
C12 C10 C11 112.06(17)
O3 C13 C14 109.70(14)
C15 C14 C16 119.41(17)
C15 C14 C13 121.94(16)
C16 C14 C13 118.64(17)
C14 C15 C17 120.00(18)
C14 C16 C18 120.2(2)
C19 C17 C15 120.3(2)
C19 C18 C16 120.4(2)
C18 C19 C17 119.73(19)
O1 C20 N1 127.87(16)
O1 C20 C1 128.33(16)
N1 C20 C1 103.71(14)
O6 C21 O7 128.14(16)
O6 C21 N1 120.96(17)
O7 C21 N1 110.89(15)
O7 C22 C23 110.79(16)
O7 C22 C24 108.99(15)
C23 C22 C24 112.59(19)
O7 C22 C25 101.15(15)
C23 C22 C25 110.97(18)
C24 C22 C25 111.8(2)

loop_
_geom_bond_atom_site_label_1
_geom_bond_atom_site_label_2
_geom_bond_distance
O1 C20 1.202(2)
O2 N2 1.428(2)
O2 C2 1.450(2)
O3 C7 1.4174(19)
O3 C13 1.424(2)
O4 C8 1.420(2)
O4 C10 1.426(2)
O5 C10 1.418(2)
O5 C9 1.428(2)
O6 C21 1.197(2)
O7 C21 1.319(2)
O7 C22 1.488(2)
N1 C21 1.400(2)
N1 C20 1.408(2)
N1 C4 1.478(2)
N2 C6 1.269(2)
C1 C20 1.529(2)
C1 C5 1.533(2)
C1 C2 1.537(2)
C2 C3 1.546(2)
C3 C6 1.498(2)
C3 C4 1.555(2)
C4 C5 1.529(2)
C6 C7 1.510(2)
C7 C8 1.531(2)
C8 C9 1.532(2)
C10 C12 1.511(3)
C10 C11 1.516(3)
C13 C14 1.513(2)
C14 C15 1.384(3)
C14 C16 1.391(3)
C15 C17 1.396(3)
C16 C18 1.391(3)
C17 C19 1.385(3)
C18 C19 1.375(4)
C22 C23 1.506(3)
C22 C24 1.519(3)
C22 C25 1.521(3)
